data_7220347
loop_
_publ_author_name
'Wang, Hongfeng'
'Grosjean, Arnaud'
'Sinito, Chiara'
'Kaiba, Abdellah'
'Bald\'e, Ch\'erif'
'Desplanches, C\'edric'
'L\'etard, Jean-Fran\,cois'
'Guionneau, Philippe'

_publ_section_title
;
 Towards synergy between spin-crossover and metal--ligand bond break in
 molecular crystals: structural investigations of eight seven-coordinated
 Fe(ii) macrocyclic complexes
;
_journal_issue 22
_journal_name_full CrystEngComm
_journal_page_first 4075
_journal_paper_doi 10.1039/C5CE00557D
_journal_volume 17
_journal_year 2015
_chemical_formula_sum 'C36 H52 Fe2 N14 O S4'
_chemical_formula_weight 936.85
_space_group_crystal_system monoclinic
_space_group_IT_number 14
_space_group_name_Hall '-P 2yn'
_space_group_name_H-M_alt 'P 1 21/n 1'
_symmetry_space_group_name_Hall '-P 2yn'
_symmetry_space_group_name_H-M 'P 1 21/n 1'
_atom_sites_solution_hydrogens mixed
_audit_creation_method SHELXL-2014/6
_audit_update_record
;
2015-03-18 deposited with the CCDC.
2015-04-17 downloaded from the CCDC.
;
_cell_angle_alpha 90
_cell_angle_beta 96.2370(10)
_cell_angle_gamma 90
_cell_formula_units_Z 2
_cell_length_a 7.66640(10)
_cell_length_b 11.6061(2)
_cell_length_c 23.8228(4)
_cell_measurement_temperature 110(2)
_cell_volume 2107.14(6)
_computing_structure_refinement 'SHELXL-2014/6 (Sheldrick, 2014)'
_diffrn_ambient_temperature 110(2)
_diffrn_measured_fraction_theta_full 0.989
_diffrn_measured_fraction_theta_max 0.989
_diffrn_radiation_type MoK\a
_diffrn_radiation_wavelength 0.71073
_diffrn_reflns_av_R_equivalents 0.0223
_diffrn_reflns_av_unetI/netI 0.0304
_diffrn_reflns_laue_measured_fraction_full 0.989
_diffrn_reflns_laue_measured_fraction_max 0.989
_diffrn_reflns_limit_h_max 11
_diffrn_reflns_limit_h_min -11
_diffrn_reflns_limit_k_max 18
_diffrn_reflns_limit_k_min -16
_diffrn_reflns_limit_l_max 37
_diffrn_reflns_limit_l_min -37
_diffrn_reflns_number 15587
_diffrn_reflns_point_group_measured_fraction_full 0.989
_diffrn_reflns_point_group_measured_fraction_max 0.989
_diffrn_reflns_theta_full 25.242
_diffrn_reflns_theta_max 33.741
_diffrn_reflns_theta_min 1.720
_exptl_absorpt_coefficient_mu 0.936
_exptl_absorpt_correction_type none
_exptl_crystal_density_diffrn 1.477
_exptl_crystal_description prism
_exptl_crystal_F_000 980
_exptl_crystal_size_max 0.380
_exptl_crystal_size_mid 0.150
_exptl_crystal_size_min 0.150
_refine_diff_density_max 0.481
_refine_diff_density_min -0.520
_refine_diff_density_rms 0.074
_refine_ls_extinction_method none
_refine_ls_goodness_of_fit_ref 1.060
_refine_ls_hydrogen_treatment mixed
_refine_ls_matrix_type full
_refine_ls_number_parameters 381
_refine_ls_number_reflns 8312
_refine_ls_number_restraints 7
_refine_ls_restrained_S_all 1.061
_refine_ls_R_factor_all 0.0489
_refine_ls_R_factor_gt 0.0355
_refine_ls_shift/su_max 0.001
_refine_ls_shift/su_mean 0.000
_refine_ls_structure_factor_coef Fsqd
_refine_ls_weighting_details 'w=1/[\s^2^(Fo^2^)+(0.0463P)^2^+0.6783P] where P=(Fo^2^+2Fc^2^)/3'
_refine_ls_weighting_scheme calc
_refine_ls_wR_factor_gt 0.0902
_refine_ls_wR_factor_ref 0.0971
_reflns_Friedel_coverage 0.000
_reflns_number_gt 6708
_reflns_number_total 8312
_reflns_threshold_expression 'I > 2\s(I)'
_cod_data_source_file c5ce00557d2.cif
_cod_data_source_block shelx
_cod_depositor_comments 'Adding full bibliography for 7220335--7220350.cif.'
_cod_original_cell_volume 2107.13(6)
_cod_database_code 7220347
_shelx_space_group_comment
;
The symmetry employed for this shelxl refinement is uniquely defined
by the following loop, which should always be used as a source of
symmetry information in preference to the above space-group names.
They are only intended as comments.
;
_shelx_estimated_absorpt_t_min 0.717
_shelx_estimated_absorpt_t_max 0.872
_shelxl_version_number 2014/6

loop_
_space_group_symop_operation_xyz
'x, y, z'
'-x+1/2, y+1/2, -z+1/2'
'-x, -y, -z'
'x-1/2, -y-1/2, z-1/2'

loop_
_atom_site_label
_atom_site_type_symbol
_atom_site_fract_x
_atom_site_fract_y
_atom_site_fract_z
_atom_site_U_iso_or_equiv
_atom_site_adp_type
_atom_site_occupancy
_atom_site_site_symmetry_order
_atom_site_calc_flag
_atom_site_refinement_flags_posn
_atom_site_refinement_flags_adp
_atom_site_refinement_flags_occupancy
_atom_site_disorder_assembly
_atom_site_disorder_group
Fe1 Fe 0.83776(2) 0.23382(2) 0.37069(2) 0.02140(5) Uani 1 1 d . . . . .
S1 S 1.08548(4) 0.13064(3) 0.19501(2) 0.02456(7) Uani 1 1 d . . . . .
N5 N 1.08602(14) 0.18304(11) 0.42613(4) 0.0252(2) Uani 1 1 d . . . . .
N2 N 0.58490(14) 0.15313(11) 0.33203(4) 0.0246(2) Uani 1 1 d . . . . .
N6 N 0.97174(14) 0.19706(10) 0.29840(4) 0.0239(2) Uani 1 1 d . . . . .
N1 N 0.83821(14) 0.04559(10) 0.38875(4) 0.0236(2) Uani 1 1 d . . . . .
C1 C 1.01756(15) 0.16887(11) 0.25534(5) 0.0208(2) Uani 1 1 d . . . . .
N3 N 0.68951(15) 0.37638(10) 0.31236(4) 0.0245(2) Uani 1 1 d D . . . .
N4B N 0.9690(3) 0.40370(17) 0.40208(7) 0.0265(3) Uani 0.75 1 d D . P A 1
C14 C 1.2080(2) 0.27525(14) 0.44543(6) 0.0311(3) Uani 1 1 d D . . . .
C3 C 0.98027(17) -0.00476(12) 0.41619(5) 0.0256(2) Uani 1 1 d . . . . .
C18 C 0.8025(2) 0.45125(13) 0.28150(6) 0.0295(3) Uani 1 1 d . . . . .
C6 C 0.6964(2) -0.13797(14) 0.37827(6) 0.0333(3) Uani 1 1 d . . . . .
C17 C 0.9115(2) 0.53305(17) 0.31917(7) 0.0408(4) Uani 1 1 d . . . . .
C4 C 0.9886(2) -0.12318(14) 0.42566(6) 0.0332(3) Uani 1 1 d . . . . .
C5 C 0.8436(2) -0.18954(15) 0.40644(6) 0.0378(3) Uani 1 1 d . . . . .
C9 C 0.55042(16) 0.04742(13) 0.34008(5) 0.0255(2) Uani 1 1 d . . . . .
C8 C 0.37751(19) -0.01089(16) 0.32193(6) 0.0350(3) Uani 1 1 d . . . . .
H8A H 0.2812 0.0374 0.3324 0.052 Uiso 1 1 calc R U . . .
H8B H 0.3741 -0.0859 0.3407 0.052 Uiso 1 1 calc R U . . .
H8C H 0.3649 -0.0220 0.2809 0.052 Uiso 1 1 calc R U . . .
C11 C 1.29347(19) 0.03198(16) 0.46576(6) 0.0345(3) Uani 1 1 d . . . . .
H11A H 1.3870 0.0884 0.4626 0.052 Uiso 1 1 calc R U . . .
H11B H 1.3237 -0.0407 0.4482 0.052 Uiso 1 1 calc R U . . .
H11C H 1.2802 0.0187 0.5057 0.052 Uiso 1 1 calc R U . . .
C7 C 0.69811(17) -0.01919(12) 0.37009(5) 0.0255(2) Uani 1 1 d . . . . .
C12 C 0.45788(18) 0.23129(14) 0.30192(6) 0.0295(3) Uani 1 1 d . . . . .
C15 C 1.0977(2) 0.38224(15) 0.45236(6) 0.0393(4) Uani 1 1 d . . . . .
C10 C 1.12330(17) 0.07730(13) 0.43614(5) 0.0263(3) Uani 1 1 d . . . . .
C13 C 0.55954(18) 0.31899(13) 0.27177(5) 0.0276(3) Uani 1 1 d . . . . .
O1 O 0.6403(6) 0.5112(4) 0.43004(16) 0.0909(14) Uani 0.5 1 d D . P . .
C16B C 1.0529(3) 0.4703(2) 0.35912(7) 0.0319(4) Uani 0.75 1 d . . P A 1
H16A H 1.1206 0.4176 0.3370 0.038 Uiso 0.75 1 calc R U P A 1
H16B H 1.1353 0.5274 0.3781 0.038 Uiso 0.75 1 calc R U P A 1
N4A N 1.0338(7) 0.4038(5) 0.3890(2) 0.0243(9) Uani 0.25 1 d D . P A 2
C16A C 0.9426(8) 0.5139(5) 0.3872(2) 0.0287(10) Uani 0.25 1 d . . P A 2
H16C H 1.0164 0.5755 0.4062 0.034 Uiso 0.25 1 calc R U P A 2
H16D H 0.8304 0.5089 0.4041 0.034 Uiso 0.25 1 calc R U P A 2
S2A S 0.6288(2) 0.29345(14) 0.55381(8) 0.0304(3) Uani 0.5 1 d . . P A 4
S2B S 0.5989(2) 0.32423(13) 0.54880(7) 0.0254(2) Uani 0.5 1 d . . P A 3
C2B C 0.6620(19) 0.2989(8) 0.4854(6) 0.0240(14) Uani 0.5 1 d . . P A 3
C2A C 0.6606(16) 0.2735(8) 0.4890(6) 0.0206(12) Uani 0.5 1 d . . P A 4
N7A N 0.6949(11) 0.2543(6) 0.4449(3) 0.0351(14) Uani 0.5 1 d . . P A 4
N7B N 0.6989(13) 0.2830(6) 0.4392(3) 0.0320(12) Uani 0.5 1 d . . P A 3
H18A H 0.734(2) 0.4954(14) 0.2536(7) 0.024(4) Uiso 1 1 d . . . . .
H18B H 0.877(2) 0.4023(15) 0.2632(7) 0.026(4) Uiso 1 1 d . . . . .
H3 H 0.600(3) -0.1839(18) 0.3678(9) 0.041(5) Uiso 1 1 d . . . . .
H1 H 1.084(3) -0.1567(17) 0.4424(8) 0.037(5) Uiso 1 1 d . . . . .
H7 H 0.377(2) 0.1887(16) 0.2777(8) 0.030(4) Uiso 1 1 d . . . . .
H10 H 0.485(3) 0.3721(16) 0.2529(8) 0.031(5) Uiso 1 1 d . . . . .
H9 H 0.622(2) 0.2828(16) 0.2447(8) 0.029(4) Uiso 1 1 d . . . . .
H2 H 0.848(3) -0.2662(19) 0.4157(10) 0.048(6) Uiso 1 1 d . . . . .
H18 H 1.167(3) 0.444(2) 0.4620(10) 0.052(6) Uiso 1 1 d . . . . .
H17 H 1.015(3) 0.3693(17) 0.4840(9) 0.039(5) Uiso 1 1 d . . . . .
H20 H 1.286(3) 0.2833(18) 0.4201(8) 0.040(5) Uiso 1 1 d D . . . .
H19 H 1.272(3) 0.2582(15) 0.4802(8) 0.031(5) Uiso 1 1 d . . . . .
H8 H 0.395(3) 0.2705(17) 0.3280(9) 0.039(5) Uiso 1 1 d . . . . .
H301 H 0.636(2) 0.4249(15) 0.3320(8) 0.039(5) Uiso 1 1 d D . . . .
H103 H 0.7297 0.4575 0.4358 0.100 Uiso 0.5 1 d D U P . .
H401 H 0.882(3) 0.4475(19) 0.4122(10) 0.028(6) Uiso 0.75 1 d D . P B 1
H402 H 1.118(6) 0.406(6) 0.365(2) 0.017(14) Uiso 0.25 1 d D . P C 2
H102 H 0.6800 0.5608 0.4592 0.100 Uiso 0.5 1 d D U P . .
H17A H 0.841(3) 0.5790(17) 0.3367(8) 0.031(5) Uiso 1 1 d . . . . .
H17B H 0.981(3) 0.575(2) 0.2954(10) 0.061(7) Uiso 1 1 d . . . . .

loop_
_atom_site_aniso_label
_atom_site_aniso_U_11
_atom_site_aniso_U_22
_atom_site_aniso_U_33
_atom_site_aniso_U_23
_atom_site_aniso_U_13
_atom_site_aniso_U_12
Fe1 0.01900(9) 0.03204(10) 0.01268(7) -0.00176(6) -0.00050(5) -0.00422(6)
S1 0.02315(14) 0.03365(16) 0.01676(12) -0.00068(11) 0.00164(10) 0.00326(11)
N5 0.0208(5) 0.0378(6) 0.0161(4) 0.0010(4) -0.0020(3) -0.0086(4)
N2 0.0178(4) 0.0391(6) 0.0166(4) -0.0042(4) 0.0005(3) -0.0031(4)
N6 0.0199(5) 0.0313(5) 0.0205(4) 0.0014(4) 0.0018(3) -0.0002(4)
N1 0.0213(5) 0.0344(6) 0.0148(4) 0.0025(4) -0.0003(3) -0.0075(4)
C1 0.0162(5) 0.0265(6) 0.0189(5) 0.0028(4) -0.0012(4) 0.0011(4)
N3 0.0225(5) 0.0327(6) 0.0182(4) -0.0030(4) 0.0020(3) 0.0019(4)
N4B 0.0250(9) 0.0381(9) 0.0163(7) -0.0008(6) 0.0017(6) -0.0093(7)
C14 0.0265(6) 0.0444(8) 0.0211(5) 0.0011(5) -0.0032(5) -0.0147(6)
C3 0.0252(6) 0.0351(7) 0.0158(4) 0.0031(4) -0.0007(4) -0.0055(5)
C18 0.0303(7) 0.0348(7) 0.0240(5) 0.0066(5) 0.0053(5) 0.0049(5)
C6 0.0402(8) 0.0384(8) 0.0200(5) 0.0014(5) -0.0027(5) -0.0156(6)
C17 0.0396(9) 0.0478(9) 0.0333(7) 0.0133(7) -0.0032(6) -0.0142(7)
C4 0.0371(8) 0.0378(8) 0.0229(6) 0.0052(5) -0.0043(5) -0.0023(6)
C5 0.0504(9) 0.0340(8) 0.0270(6) 0.0043(6) -0.0047(6) -0.0096(7)
C9 0.0193(5) 0.0422(7) 0.0149(4) -0.0037(4) 0.0016(4) -0.0085(5)
C8 0.0228(6) 0.0538(9) 0.0278(6) -0.0072(6) 0.0000(5) -0.0146(6)
C11 0.0235(6) 0.0519(9) 0.0264(6) 0.0034(6) -0.0055(5) 0.0019(6)
C7 0.0253(6) 0.0375(7) 0.0132(4) 0.0009(4) 0.0002(4) -0.0105(5)
C12 0.0182(5) 0.0425(8) 0.0266(6) -0.0077(5) -0.0022(4) 0.0027(5)
C15 0.0486(9) 0.0388(8) 0.0262(6) -0.0017(6) -0.0152(6) -0.0124(7)
C10 0.0204(5) 0.0419(7) 0.0157(4) 0.0029(5) -0.0018(4) -0.0040(5)
C13 0.0260(6) 0.0347(7) 0.0203(5) -0.0043(5) -0.0045(4) 0.0060(5)
O1 0.113(3) 0.095(3) 0.064(2) -0.001(2) 0.008(2) 0.053(3)
C16B 0.0305(9) 0.0416(11) 0.0229(7) 0.0036(7) -0.0006(6) -0.0148(8)
N4A 0.023(2) 0.030(2) 0.019(2) 0.0027(17) -0.0012(17) -0.004(2)
C16A 0.028(3) 0.028(3) 0.028(2) -0.0025(19) -0.0048(19) -0.002(2)
S2A 0.0327(7) 0.0409(8) 0.0183(4) -0.0050(5) 0.0061(4) 0.0011(5)
S2B 0.0242(6) 0.0358(7) 0.0162(4) -0.0056(5) 0.0019(3) -0.0049(4)
C2B 0.0312(19) 0.022(4) 0.018(2) 0.000(2) 0.0003(14) -0.007(3)
C2A 0.0201(15) 0.022(4) 0.0196(19) 0.001(2) 0.0036(12) -0.007(2)
N7A 0.0276(17) 0.061(4) 0.0177(17) 0.004(2) 0.0056(12) -0.013(3)
N7B 0.051(3) 0.031(2) 0.0149(18) 0.0021(15) 0.0072(14) -0.0006(19)

loop_
_atom_type_symbol
_atom_type_description
_atom_type_scat_dispersion_real
_atom_type_scat_dispersion_imag
_atom_type_scat_source
C C 0.0033 0.0016 'International Tables Vol C Tables 4.2.6.8 and 6.1.1.4'
H H 0.0000 0.0000 'International Tables Vol C Tables 4.2.6.8 and 6.1.1.4'
N N 0.0061 0.0033 'International Tables Vol C Tables 4.2.6.8 and 6.1.1.4'
S S 0.1246 0.1234 'International Tables Vol C Tables 4.2.6.8 and 6.1.1.4'
Fe Fe 0.3463 0.8444 'International Tables Vol C Tables 4.2.6.8 and 6.1.1.4'
O O 0.0106 0.0060 'International Tables Vol C Tables 4.2.6.8 and 6.1.1.4'

loop_
_geom_angle_atom_site_label_1
_geom_angle_atom_site_label_2
_geom_angle_atom_site_label_3
_geom_angle
N7B Fe1 N6 175.39(17)
N6 Fe1 N7A 174.68(19)
N7B Fe1 N1 96.08(16)
N6 Fe1 N1 88.23(4)
N7A Fe1 N1 86.63(18)
N7B Fe1 N2 86.8(3)
N6 Fe1 N2 93.15(4)
N7A Fe1 N2 83.8(2)
N1 Fe1 N2 69.82(4)
N7B Fe1 N5 94.7(2)
N6 Fe1 N5 88.34(4)
N7A Fe1 N5 91.1(2)
N1 Fe1 N5 69.50(4)
N2 Fe1 N5 139.21(4)
N6 Fe1 N4B 101.60(6)
N1 Fe1 N4B 141.86(5)
N2 Fe1 N4B 144.47(6)
N5 Fe1 N4B 74.01(6)
N7B Fe1 N3 90.8(2)
N6 Fe1 N3 84.78(4)
N7A Fe1 N3 98.46(19)
N1 Fe1 N3 142.08(4)
N2 Fe1 N3 73.42(4)
N5 Fe1 N3 147.09(4)
N4B Fe1 N3 75.95(5)
C10 N5 C14 121.48(12)
C10 N5 Fe1 120.93(8)
C14 N5 Fe1 117.35(9)
C9 N2 C12 122.27(11)
C9 N2 Fe1 121.41(9)
C12 N2 Fe1 116.09(9)
C1 N6 Fe1 168.35(10)
C3 N1 C7 119.59(12)
C3 N1 Fe1 120.37(9)
C7 N1 Fe1 119.98(9)
N6 C1 S1 178.91(12)
C13 N3 C18 109.33(10)
C13 N3 Fe1 108.47(8)
C18 N3 Fe1 115.63(8)
C16B N4B C15 110.05(16)
C16B N4B Fe1 115.44(12)
C15 N4B Fe1 110.27(12)
N5 C14 C15 106.70(12)
N1 C3 C4 121.93(12)
N1 C3 C10 114.02(12)
C4 C3 C10 124.03(12)
N3 C18 C17 113.17(12)
C5 C6 C7 118.43(14)
C18 C17 C16B 112.29(16)
C18 C17 C16A 121.5(2)
C5 C4 C3 118.23(14)
C6 C5 C4 120.07(15)
N2 C9 C7 114.40(11)
N2 C9 C8 125.37(13)
C7 C9 C8 120.23(13)
N1 C7 C6 121.73(13)
N1 C7 C9 113.99(12)
C6 C7 C9 124.28(12)
N2 C12 C13 107.53(11)
N4B C15 C14 112.15(14)
C14 C15 N4A 98.4(2)
N5 C10 C3 114.37(11)
N5 C10 C11 125.95(13)
C3 C10 C11 119.67(13)
N3 C13 C12 109.90(10)
N4B C16B C17 110.01(16)
C16A N4A C15 105.6(4)
N4A C16A C17 99.6(4)
N7B C2B S2B 176.7(12)
N7A C2A S2A 174.3(11)
C2A N7A Fe1 163.0(9)
C2B N7B Fe1 161.9(10)

loop_
_geom_bond_atom_site_label_1
_geom_bond_atom_site_label_2
_geom_bond_distance
Fe1 N7B 2.121(9)
Fe1 N6 2.1416(11)
Fe1 N7A 2.191(9)
Fe1 N1 2.2265(12)
Fe1 N2 2.2573(11)
Fe1 N5 2.2733(11)
Fe1 N4B 2.3011(18)
Fe1 N3 2.3700(12)
S1 C1 1.6421(12)
N5 C10 1.277(2)
N5 C14 1.4621(17)
N2 C9 1.2738(19)
N2 C12 1.4607(18)
N6 C1 1.1666(16)
N1 C3 1.3418(17)
N1 C7 1.3464(16)
N3 C13 1.4705(17)
N3 C18 1.4780(18)
N4B C16B 1.484(3)
N4B C15 1.488(2)
C14 C15 1.522(3)
C3 C4 1.393(2)
C3 C10 1.4906(18)
C18 C17 1.497(2)
C6 C5 1.385(2)
C6 C7 1.393(2)
C17 C16B 1.545(3)
C17 C16A 1.628(6)
C4 C5 1.388(2)
C9 C7 1.4882(19)
C9 C8 1.5092(18)
C11 C10 1.5088(19)
C12 C13 1.510(2)
C15 N4A 1.557(5)
N4A C16A 1.455(8)
S2A C2A 1.605(14)
S2B C2B 1.662(14)
C2B N7B 1.180(17)
C2A N7A 1.134(16)
